data_1548920
loop_
_publ_author_name
'Settineri, Nicholas S.'
'Arnold, John'

_publ_section_title
;
 Insertion, protonolysis and photolysis reactivity of a thorium monoalkyl
 amidinate complex.
;
_journal_issue 10
_journal_name_full 'Chemical science'
_journal_page_first 2831
_journal_page_last 2841
_journal_paper_doi 10.1039/c7sc05328b
_journal_volume 9
_journal_year 2018
_chemical_formula_sum 'C29 H62 N6 O Si Th'
_chemical_formula_weight 770.97
_chemical_name_systematic Th(OC(CH2)SiMe3)(BIMA)3
_space_group_crystal_system triclinic
_space_group_IT_number 2
_space_group_name_Hall '-P 1'
_space_group_name_H-M_alt 'P -1'
_symmetry_space_group_name_Hall '-P 1'
_symmetry_space_group_name_H-M 'P -1'
_atom_sites_solution_hydrogens geom
_atom_sites_solution_primary iterative
_atom_sites_solution_secondary difmap
_audit_creation_method SHELXL-2014/7
_audit_update_record
;
2017-12-14 deposited with the CCDC.
2018-02-16 downloaded from the CCDC.
;
_cell_angle_alpha 103.843(10)
_cell_angle_beta 97.592(10)
_cell_angle_gamma 93.871(12)
_cell_formula_units_Z 4
_cell_length_a 12.986(4)
_cell_length_b 16.992(5)
_cell_length_c 17.337(4)
_cell_measurement_reflns_used 9584
_cell_measurement_temperature 100(2)
_cell_measurement_theta_max 26.45
_cell_measurement_theta_min 2.24
_cell_volume 3662.3(18)
_computing_cell_refinement 'Bruker SAINT'
_computing_data_collection 'Bruker APEX2'
_computing_data_reduction 'Bruker SAINT'
_computing_molecular_graphics Mercury
_computing_publication_material WinGX
_computing_structure_refinement 'SHELXL-2014/7 (Sheldrick, 2014)'
_computing_structure_solution 'SHELXT (Sheldrick 2014)'
_diffrn_ambient_temperature 100(2)
_diffrn_detector_area_resol_mean 8.366
_diffrn_measured_fraction_theta_full 0.996
_diffrn_measured_fraction_theta_max 0.996
_diffrn_measurement_device_type 'Bruker APEX-II CCD'
_diffrn_measurement_method 'phi and omega scans'
_diffrn_radiation_type MoK\a
_diffrn_radiation_wavelength 0.71073
_diffrn_reflns_av_R_equivalents 0.0399
_diffrn_reflns_av_unetI/netI 0.0261
_diffrn_reflns_Laue_measured_fraction_full 0.996
_diffrn_reflns_Laue_measured_fraction_max 0.996
_diffrn_reflns_limit_h_max 15
_diffrn_reflns_limit_h_min -16
_diffrn_reflns_limit_k_max 20
_diffrn_reflns_limit_k_min -21
_diffrn_reflns_limit_l_max 21
_diffrn_reflns_limit_l_min -20
_diffrn_reflns_number 118651
_diffrn_reflns_point_group_measured_fraction_full 0.996
_diffrn_reflns_point_group_measured_fraction_max 0.996
_diffrn_reflns_theta_full 26.469
_diffrn_reflns_theta_max 26.469
_diffrn_reflns_theta_min 1.224
_diffrn_source 'microfocus sealed tube'
_exptl_absorpt_coefficient_mu 4.132
_exptl_absorpt_correction_T_max 0.562
_exptl_absorpt_correction_T_min 0.419
_exptl_absorpt_correction_type multi-scan
_exptl_absorpt_process_details SADABS
_exptl_crystal_colour Colorless
_exptl_crystal_density_diffrn 1.398
_exptl_crystal_description Block
_exptl_crystal_F_000 1560
_exptl_crystal_size_max 0.290
_exptl_crystal_size_mid 0.240
_exptl_crystal_size_min 0.150
_refine_diff_density_max 3.302
_refine_diff_density_min -2.439
_refine_diff_density_rms 0.105
_refine_ls_extinction_method none
_refine_ls_goodness_of_fit_ref 1.109
_refine_ls_hydrogen_treatment constr
_refine_ls_matrix_type full
_refine_ls_number_parameters 783
_refine_ls_number_reflns 15074
_refine_ls_number_restraints 12
_refine_ls_restrained_S_all 1.119
_refine_ls_R_factor_all 0.0347
_refine_ls_R_factor_gt 0.0273
_refine_ls_shift/su_max 0.002
_refine_ls_shift/su_mean 0.000
_refine_ls_structure_factor_coef Fsqd
_refine_ls_weighting_details 'w=1/[\s^2^(Fo^2^)+(0.0157P)^2^+8.2466P] where P=(Fo^2^+2Fc^2^)/3'
_refine_ls_weighting_scheme calc
_refine_ls_wR_factor_gt 0.0556
_refine_ls_wR_factor_ref 0.0585
_reflns_Friedel_coverage 0.000
_reflns_number_gt 12934
_reflns_number_total 15074
_reflns_threshold_expression 'I > 2\s(I)'
_cod_data_source_file c7sc05328b2.cif
_cod_data_source_block Th(OC(CH2)SiMe3)(BIMA)3
_cod_depositor_comments
;

2019-07-31
Z value and formula fixed to values more according to usual
chemical conventions.                 miguel

 Adding full bibliography for 1548917--1548927.cif.
;
_cod_original_cell_volume 3662.2(17)
_cod_original_formula_sum 'C58 H124 N12 O2 Si2 Th2'
_cod_original_formula_units_Z 2
_cod_original_formula_weight 1541.94
_cod_database_code 1548920
_shelx_shelxl_version_number 2014/7
_shelx_space_group_comment
;
The symmetry employed for this shelxl refinement is uniquely defined
by the following loop, which should always be used as a source of
symmetry information in preference to the above space-group names.
They are only intended as comments.
;
_shelx_estimated_absorpt_t_min 0.380
_shelx_estimated_absorpt_t_max 0.576

loop_
_space_group_symop_operation_xyz
'x, y, z'
'-x, -y, -z'

loop_
_atom_site_label
_atom_site_type_symbol
_atom_site_fract_x
_atom_site_fract_y
_atom_site_fract_z
_atom_site_U_iso_or_equiv
_atom_site_adp_type
_atom_site_occupancy
_atom_site_site_symmetry_order
_atom_site_calc_flag
_atom_site_refinement_flags_posn
_atom_site_refinement_flags_adp
_atom_site_refinement_flags_occupancy
_atom_site_disorder_assembly
_atom_site_disorder_group
C1 C 0.7004(3) 0.6738(3) 0.5729(3) 0.0511(12) Uani 1 1 d . . . . .
H1A H 0.6818 0.7218 0.6104 0.077 Uiso 1 1 calc R U . . .
H1B H 0.6465 0.6282 0.5653 0.077 Uiso 1 1 calc R U . . .
H1C H 0.7056 0.6862 0.5211 0.077 Uiso 1 1 calc R U . . .
C2 C 0.8051(3) 0.6507(2) 0.6070(2) 0.0335(9) Uani 1 1 d . . . . .
H2 H 0.8215 0.5998 0.5701 0.040 Uiso 1 1 calc R U . . .
C3 C 0.7994(3) 0.6356(2) 0.6893(2) 0.0371(9) Uani 1 1 d . . . . .
H3A H 0.8664 0.6195 0.7104 0.056 Uiso 1 1 calc R U . . .
H3B H 0.7439 0.5920 0.6847 0.056 Uiso 1 1 calc R U . . .
H3C H 0.7843 0.6856 0.7260 0.056 Uiso 1 1 calc R U . . .
C4 C 0.9330(3) 0.7329(2) 0.5567(2) 0.0289(8) Uani 1 1 d . . . . .
C5 C 0.8947(4) 0.6904(3) 0.4698(2) 0.0451(11) Uani 1 1 d . . . . .
H5A H 0.8611 0.6360 0.4661 0.068 Uiso 1 1 calc R U . . .
H5B H 0.9539 0.6856 0.4399 0.068 Uiso 1 1 calc R U . . .
H5C H 0.8442 0.7221 0.4468 0.068 Uiso 1 1 calc R U . . .
C6 C 0.9993(4) 0.8794(3) 0.4861(2) 0.0408(10) Uani 1 1 d . . . . .
H6A H 0.9339 0.8491 0.4554 0.061 Uiso 1 1 calc R U . . .
H6B H 1.0380 0.9026 0.4504 0.061 Uiso 1 1 calc R U . . .
H6C H 0.9838 0.9235 0.5296 0.061 Uiso 1 1 calc R U . . .
C7 C 1.0654(3) 0.8219(2) 0.5217(2) 0.0320(9) Uani 1 1 d . . . . .
H7 H 1.0758 0.7748 0.4772 0.038 Uiso 1 1 calc R U . . .
C8 C 1.1710(3) 0.8658(3) 0.5621(2) 0.0409(10) Uani 1 1 d . . . . .
H8A H 1.1618 0.9121 0.6058 0.061 Uiso 1 1 calc R U . . .
H8B H 1.2063 0.8854 0.5226 0.061 Uiso 1 1 calc R U . . .
H8C H 1.2133 0.8282 0.5839 0.061 Uiso 1 1 calc R U . . .
C9 C 1.1171(4) 0.5934(2) 0.5876(2) 0.0406(10) Uani 1 1 d . . . . .
H9A H 1.0484 0.6029 0.5627 0.061 Uiso 1 1 calc R U . . .
H9B H 1.1406 0.5450 0.5539 0.061 Uiso 1 1 calc R U . . .
H9C H 1.1673 0.6408 0.5926 0.061 Uiso 1 1 calc R U . . .
C10 C 1.1098(3) 0.5802(2) 0.6701(2) 0.0328(9) Uani 1 1 d . . . . .
H10 H 1.1795 0.5677 0.6935 0.039 Uiso 1 1 calc R U . . .
C11 C 1.0295(4) 0.5084(3) 0.6639(3) 0.0585(14) Uani 1 1 d . . . . .
H11A H 1.0252 0.5007 0.7177 0.088 Uiso 1 1 calc R U . . .
H11B H 1.0505 0.4589 0.6302 0.088 Uiso 1 1 calc R U . . .
H11C H 0.9610 0.5193 0.6397 0.088 Uiso 1 1 calc R U . . .
C12 C 1.0975(3) 0.6670(2) 0.8017(2) 0.0237(7) Uani 1 1 d . . . . .
C13 C 1.1511(3) 0.6105(2) 0.8459(2) 0.0370(9) Uani 1 1 d . . . . .
H13A H 1.0983 0.5752 0.8608 0.056 Uiso 1 1 calc R U . . .
H13B H 1.1962 0.6427 0.8945 0.056 Uiso 1 1 calc R U . . .
H13C H 1.1934 0.5768 0.8109 0.056 Uiso 1 1 calc R U . . .
C14 C 0.9863(3) 0.7269(2) 0.9623(2) 0.0339(9) Uani 1 1 d . . . . .
H14A H 0.9200 0.7440 0.9413 0.051 Uiso 1 1 calc R U . . .
H14B H 0.9988 0.7459 1.0211 0.051 Uiso 1 1 calc R U . . .
H14C H 0.9833 0.6673 0.9465 0.051 Uiso 1 1 calc R U . . .
C15 C 1.0749(3) 0.7635(2) 0.92810(19) 0.0233(7) Uani 1 1 d . . . . .
H15 H 1.1426 0.7478 0.9517 0.028 Uiso 1 1 calc R U . . .
C16 C 1.0790(3) 0.8559(2) 0.9489(2) 0.0273(8) Uani 1 1 d . . . . .
H16A H 1.1411 0.8786 0.9321 0.041 Uiso 1 1 calc R U . . .
H16B H 1.0822 0.8767 1.0071 0.041 Uiso 1 1 calc R U . . .
H16C H 1.0163 0.8720 0.9211 0.041 Uiso 1 1 calc R U . . .
C17 C 1.3351(3) 0.7466(3) 0.7150(3) 0.0446(11) Uani 1 1 d . . . . .
H17A H 1.2858 0.7016 0.7181 0.067 Uiso 1 1 calc R U . . .
H17B H 1.4067 0.7326 0.7255 0.067 Uiso 1 1 calc R U . . .
H17C H 1.3221 0.7562 0.6611 0.067 Uiso 1 1 calc R U . . .
C18 C 1.3207(3) 0.8225(2) 0.7766(2) 0.0290(8) Uani 1 1 d . . . . .
H18 H 1.3725 0.8673 0.7731 0.035 Uiso 1 1 calc R U . . .
C19 C 1.3416(3) 0.8093(3) 0.8608(3) 0.0433(10) Uani 1 1 d . . . . .
H19A H 1.3341 0.8597 0.9004 0.065 Uiso 1 1 calc R U . . .
H19B H 1.4127 0.7941 0.8709 0.065 Uiso 1 1 calc R U . . .
H19C H 1.2914 0.7655 0.8654 0.065 Uiso 1 1 calc R U . . .
C20 C 1.1992(3) 0.9248(2) 0.78077(19) 0.0214(7) Uani 1 1 d . . . . .
C21 C 1.2830(3) 0.9919(2) 0.8244(2) 0.0330(9) Uani 1 1 d . . . . .
H21A H 1.3441 0.9683 0.8455 0.049 Uiso 1 1 calc R U . . .
H21B H 1.2566 1.0279 0.8690 0.049 Uiso 1 1 calc R U . . .
H21C H 1.3031 1.0234 0.7872 0.049 Uiso 1 1 calc R U . . .
C22 C 1.0131(3) 1.0415(2) 0.8493(2) 0.0381(10) Uani 1 1 d . . . . .
H22A H 0.9493 1.0038 0.8387 0.057 Uiso 1 1 calc R U . . .
H22B H 0.9947 1.0976 0.8589 0.057 Uiso 1 1 calc R U . . .
H22C H 1.0581 1.0349 0.8969 0.057 Uiso 1 1 calc R U . . .
C23 C 1.0707(3) 1.0230(2) 0.7773(2) 0.0254(7) Uani 1 1 d . . . . .
H23 H 1.1353 1.0620 0.7886 0.030 Uiso 1 1 calc R U . . .
C24 C 1.0017(4) 1.0335(2) 0.7029(2) 0.0409(10) Uani 1 1 d . . . . .
H24A H 1.0396 1.0219 0.6569 0.061 Uiso 1 1 calc R U . . .
H24B H 0.9831 1.0896 0.7125 0.061 Uiso 1 1 calc R U . . .
H24C H 0.9380 0.9957 0.6916 0.061 Uiso 1 1 calc R U . . .
C25 C 0.7862(3) 0.8726(2) 0.7611(2) 0.0254(8) Uani 1 1 d . . . . .
C26 C 0.7491(3) 0.8910(2) 0.6925(2) 0.0372(9) Uani 1 1 d . . . . .
H26A H 0.7907 0.8868 0.6509 0.045 Uiso 1 1 calc R U . . .
H26B H 0.6813 0.9084 0.6855 0.045 Uiso 1 1 calc R U . . .
C27 C 0.5876(3) 0.9278(3) 0.8241(3) 0.0556(13) Uani 1 1 d . . . . .
H27A H 0.5481 0.9327 0.8692 0.083 Uiso 1 1 calc R U . . .
H27B H 0.5442 0.8951 0.7748 0.083 Uiso 1 1 calc R U . . .
H27C H 0.6076 0.9821 0.8174 0.083 Uiso 1 1 calc R U . . .
C28 C 0.6688(3) 0.7716(2) 0.8524(3) 0.0405(10) Uani 1 1 d . . . . .
H28A H 0.7314 0.7437 0.8607 0.061 Uiso 1 1 calc R U . . .
H28B H 0.6242 0.7415 0.8025 0.061 Uiso 1 1 calc R U . . .
H28C H 0.6303 0.7742 0.8977 0.061 Uiso 1 1 calc R U . . .
C29 C 0.7855(3) 0.9342(3) 0.9423(2) 0.0469(11) Uani 1 1 d . . . . .
H29A H 0.7421 0.9384 0.9850 0.070 Uiso 1 1 calc R U . . .
H29B H 0.8093 0.9889 0.9386 0.070 Uiso 1 1 calc R U . . .
H29C H 0.8460 0.9055 0.9546 0.070 Uiso 1 1 calc R U . . .
C30 C 0.5888(5) 0.9135(3) 0.3227(3) 0.0783(18) Uani 1 1 d . U . . .
H30A H 0.6300 0.8758 0.2907 0.117 Uiso 1 1 calc R U . . .
H30B H 0.6248 0.9688 0.3367 0.117 Uiso 1 1 calc R U . . .
H30C H 0.5200 0.9128 0.2914 0.117 Uiso 1 1 calc R U . . .
C31 C 0.5755(4) 0.8875(3) 0.3994(3) 0.0717(18) Uani 1 1 d . . . . .
H31 H 0.5344 0.9266 0.4324 0.086 Uiso 1 1 calc R U . . .
C32 C 0.6833(5) 0.8861(4) 0.4487(4) 0.094(2) Uani 1 1 d . U . . .
H32A H 0.6736 0.8681 0.4972 0.141 Uiso 1 1 calc R U . . .
H32B H 0.7207 0.9409 0.4642 0.141 Uiso 1 1 calc R U . . .
H32C H 0.7239 0.8483 0.4162 0.141 Uiso 1 1 calc R U . . .
C33 C 0.4625(3) 0.7781(2) 0.4257(2) 0.0322(9) Uani 1 1 d . . . . .
C34 C 0.4600(4) 0.8260(2) 0.5107(2) 0.0457(11) Uani 1 1 d . . . . .
H34A H 0.3966 0.8074 0.5290 0.069 Uiso 1 1 calc R U . . .
H34B H 0.4603 0.8840 0.5124 0.069 Uiso 1 1 calc R U . . .
H34C H 0.5215 0.8176 0.5460 0.069 Uiso 1 1 calc R U . . .
C35 C 0.4133(3) 0.6300(2) 0.4996(2) 0.0317(8) Uani 1 1 d . . . . .
H35A H 0.4587 0.5927 0.4718 0.048 Uiso 1 1 calc R U . . .
H35B H 0.3679 0.6005 0.5265 0.048 Uiso 1 1 calc R U . . .
H35C H 0.4562 0.6749 0.5396 0.048 Uiso 1 1 calc R U . . .
C36 C 0.3464(3) 0.6642(2) 0.4387(2) 0.0237(7) Uani 1 1 d . . . . .
H36 H 0.3026 0.7038 0.4680 0.028 Uiso 1 1 calc R U . . .
C37 C 0.2747(3) 0.5953(2) 0.3802(2) 0.0285(8) Uani 1 1 d . . . . .
H37A H 0.2290 0.6176 0.3428 0.043 Uiso 1 1 calc R U . . .
H37B H 0.2321 0.5671 0.4099 0.043 Uiso 1 1 calc R U . . .
H37C H 0.3167 0.5568 0.3499 0.043 Uiso 1 1 calc R U . . .
C38 C 0.1622(3) 0.7699(2) 0.3201(2) 0.0348(9) Uani 1 1 d . . . . .
H38A H 0.1315 0.7220 0.2773 0.052 Uiso 1 1 calc R U . . .
H38B H 0.1064 0.7968 0.3456 0.052 Uiso 1 1 calc R U . . .
H38C H 0.2098 0.7528 0.3604 0.052 Uiso 1 1 calc R U . . .
C39 C 0.2221(3) 0.8288(2) 0.2847(2) 0.0292(8) Uani 1 1 d . . . . .
H39 H 0.1719 0.8470 0.2452 0.035 Uiso 1 1 calc R U . . .
C40 C 0.2715(3) 0.9030(2) 0.3496(2) 0.0405(10) Uani 1 1 d . . . . .
H40A H 0.3234 0.8865 0.3875 0.061 Uiso 1 1 calc R U . . .
H40B H 0.2174 0.9287 0.3783 0.061 Uiso 1 1 calc R U . . .
H40C H 0.3057 0.9419 0.3251 0.061 Uiso 1 1 calc R U . . .
C41 C 0.3200(3) 0.8028(2) 0.1731(2) 0.0212(7) Uani 1 1 d . . . . .
C42 C 0.2584(3) 0.8591(2) 0.1338(2) 0.0277(8) Uani 1 1 d . . . . .
H42A H 0.1882 0.8322 0.1105 0.041 Uiso 1 1 calc R U . . .
H42B H 0.2939 0.8721 0.0912 0.041 Uiso 1 1 calc R U . . .
H42C H 0.2530 0.9094 0.1741 0.041 Uiso 1 1 calc R U . . .
C43 C 0.5057(3) 0.8402(2) 0.0733(3) 0.0390(10) Uani 1 1 d . . . . .
H43A H 0.4790 0.8913 0.0982 0.059 Uiso 1 1 calc R U . . .
H43B H 0.5236 0.8426 0.0207 0.059 Uiso 1 1 calc R U . . .
H43C H 0.5681 0.8322 0.1079 0.059 Uiso 1 1 calc R U . . .
C44 C 0.4222(3) 0.7693(2) 0.0627(2) 0.0252(7) Uani 1 1 d . . . . .
H44 H 0.3581 0.7794 0.0291 0.030 Uiso 1 1 calc R U . . .
C45 C 0.4589(3) 0.6894(2) 0.0200(2) 0.0343(9) Uani 1 1 d . . . . .
H45A H 0.5216 0.6786 0.0523 0.051 Uiso 1 1 calc R U . . .
H45B H 0.4750 0.6932 -0.0327 0.051 Uiso 1 1 calc R U . . .
H45C H 0.4036 0.6449 0.0129 0.051 Uiso 1 1 calc R U . . .
C46 C 0.1877(3) 0.6175(2) 0.0834(2) 0.0333(9) Uani 1 1 d . . . . .
H46A H 0.1740 0.6608 0.1283 0.050 Uiso 1 1 calc R U . . .
H46B H 0.1226 0.5972 0.0461 0.050 Uiso 1 1 calc R U . . .
H46C H 0.2392 0.6391 0.0552 0.050 Uiso 1 1 calc R U . . .
C47 C 0.2297(3) 0.5482(2) 0.1153(2) 0.0278(8) Uani 1 1 d . . . . .
H47 H 0.2470 0.5058 0.0692 0.033 Uiso 1 1 calc R U . . .
C48 C 0.1458(3) 0.5102(3) 0.1527(3) 0.0398(10) Uani 1 1 d . . . . .
H48A H 0.1727 0.4656 0.1735 0.060 Uiso 1 1 calc R U . . .
H48B H 0.0842 0.4889 0.1119 0.060 Uiso 1 1 calc R U . . .
H48C H 0.1265 0.5516 0.1968 0.060 Uiso 1 1 calc R U . . .
C49 C 0.3923(3) 0.5240(2) 0.1874(2) 0.0271(8) Uani 1 1 d . . . . .
C50 C 0.3859(4) 0.4388(2) 0.1348(2) 0.0417(10) Uani 1 1 d . . . . .
H50A H 0.4490 0.4137 0.1493 0.063 Uiso 1 1 calc R U . . .
H50B H 0.3801 0.4408 0.0784 0.063 Uiso 1 1 calc R U . . .
H50C H 0.3244 0.4064 0.1424 0.063 Uiso 1 1 calc R U . . .
C51 C 0.5100(3) 0.4461(2) 0.3173(2) 0.0348(9) Uani 1 1 d . . . . .
H51A H 0.4832 0.4746 0.3656 0.052 Uiso 1 1 calc R U . . .
H51B H 0.5671 0.4153 0.3328 0.052 Uiso 1 1 calc R U . . .
H51C H 0.4538 0.4085 0.2810 0.052 Uiso 1 1 calc R U . . .
C52 C 0.5504(3) 0.5080(2) 0.2750(2) 0.0291(8) Uani 1 1 d . . . . .
H52 H 0.5788 0.4785 0.2265 0.035 Uiso 1 1 calc R U . . .
C53 C 0.6370(3) 0.5672(2) 0.3307(2) 0.0337(9) Uani 1 1 d . . . . .
H53A H 0.6671 0.6032 0.3011 0.051 Uiso 1 1 calc R U . . .
H53B H 0.6914 0.5368 0.3509 0.051 Uiso 1 1 calc R U . . .
H53C H 0.6083 0.5999 0.3760 0.051 Uiso 1 1 calc R U . . .
N1 N 0.8903(2) 0.71505(17) 0.61654(17) 0.0258(6) Uani 1 1 d . . . . .
N2 N 1.0144(2) 0.79051(18) 0.58036(16) 0.0262(6) Uani 1 1 d . . . . .
N3 N 1.0832(2) 0.65513(16) 0.72231(17) 0.0241(6) Uani 1 1 d . . . . .
N4 N 1.0623(2) 0.73491(16) 0.84093(16) 0.0199(6) Uani 1 1 d . . . . .
N5 N 1.2155(2) 0.84670(17) 0.75921(17) 0.0225(6) Uani 1 1 d . . . . .
N6 N 1.1006(2) 0.93970(16) 0.76127(16) 0.0215(6) Uani 1 1 d . . . . .
N7 N 0.5183(3) 0.8062(2) 0.3760(2) 0.0416(9) Uani 1 1 d . . . . .
N8 N 0.4092(2) 0.70606(17) 0.39308(17) 0.0235(6) Uani 1 1 d . . . . .
N9 N 0.3008(2) 0.78710(17) 0.24172(17) 0.0234(6) Uani 1 1 d . . . . .
N10 N 0.3954(2) 0.76270(17) 0.14058(17) 0.0218(6) Uani 1 1 d . . . . .
N11 N 0.3246(2) 0.57692(17) 0.17383(16) 0.0241(6) Uani 1 1 d . . . . .
N12 N 0.4673(2) 0.55490(18) 0.24981(17) 0.0260(7) Uani 1 1 d . . . . .
O1 O 0.88303(17) 0.84768(14) 0.77260(14) 0.0227(5) Uani 1 1 d . . . . .
O2A O 0.5912(4) 0.6767(5) 0.1913(5) 0.0193(18) Uani 0.606(18) 1 d . . P A 1
C54A C 0.6585(4) 0.6321(3) 0.1499(3) 0.0228(16) Uani 0.633(10) 1 d . . P A 1
C55A C 0.6300(7) 0.5573(4) 0.1032(4) 0.0264(18) Uani 0.639(14) 1 d . . P A 1
H55A H 0.5603 0.5333 0.0979 0.032 Uiso 0.639(14) 1 calc R U P A 1
H55B H 0.6792 0.5279 0.0752 0.032 Uiso 0.639(14) 1 calc R U P A 1
C56B C 0.7807(5) 0.7693(4) 0.1061(5) 0.038(2) Uani 0.631(10) 1 d . . P A 1
H56A H 0.7485 0.7508 0.0496 0.057 Uiso 0.631(10) 1 calc R U P A 1
H56B H 0.8521 0.7940 0.1095 0.057 Uiso 0.631(10) 1 calc R U P A 1
H56C H 0.7398 0.8097 0.1352 0.057 Uiso 0.631(10) 1 calc R U P A 1
C57A C 0.8817(6) 0.6146(5) 0.1101(6) 0.044(2) Uani 0.631(10) 1 d . . P A 1
H57A H 0.8839 0.5671 0.1330 0.066 Uiso 0.631(10) 1 calc R U P A 1
H57B H 0.9506 0.6459 0.1232 0.066 Uiso 0.631(10) 1 calc R U P A 1
H57C H 0.8623 0.5962 0.0516 0.066 Uiso 0.631(10) 1 calc R U P A 1
C58A C 0.8456(6) 0.7280(7) 0.2667(4) 0.074(4) Uani 0.630(14) 1 d . . P A 1
H58A H 0.7956 0.7609 0.2940 0.111 Uiso 0.630(14) 1 calc R U P A 1
H58B H 0.9100 0.7627 0.2692 0.111 Uiso 0.630(14) 1 calc R U P A 1
H58C H 0.8613 0.6845 0.2933 0.111 Uiso 0.630(14) 1 calc R U P A 1
O2B O 0.6106(6) 0.7197(8) 0.2295(8) 0.023(3) Uani 0.394(18) 1 d . . P A 2
C54B C 0.7157(7) 0.7289(6) 0.2285(6) 0.025(3) Uani 0.367(10) 1 d . . P A 2
C55B C 0.7814(10) 0.7792(9) 0.2864(7) 0.047(5) Uani 0.361(14) 1 d . . P A 2
H55C H 0.7563 0.8112 0.3316 0.057 Uiso 0.361(14) 1 calc R U P A 2
H55D H 0.8539 0.7835 0.2830 0.057 Uiso 0.361(14) 1 calc R U P A 2
C56A C 0.7550(8) 0.7142(8) 0.0540(7) 0.037(4) Uani 0.369(10) 1 d . . P A 2
H56D H 0.7860 0.7704 0.0626 0.056 Uiso 0.369(10) 1 calc R U P A 2
H56E H 0.6792 0.7114 0.0383 0.056 Uiso 0.369(10) 1 calc R U P A 2
H56F H 0.7848 0.6784 0.0113 0.056 Uiso 0.369(10) 1 calc R U P A 2
C57B C 0.9037(10) 0.6493(11) 0.1672(10) 0.059(4) Uani 0.369(10) 1 d . . P A 2
H57D H 0.9559 0.6969 0.1809 0.088 Uiso 0.369(10) 1 calc R U P A 2
H57E H 0.9164 0.6113 0.1179 0.088 Uiso 0.369(10) 1 calc R U P A 2
H57F H 0.9089 0.6222 0.2112 0.088 Uiso 0.369(10) 1 calc R U P A 2
C58B C 0.6879(15) 0.5621(9) 0.1088(9) 0.044(4) Uani 0.370(14) 1 d . . P A 2
H58D H 0.7100 0.5312 0.0595 0.066 Uiso 0.370(14) 1 calc R U P A 2
H58E H 0.6144 0.5715 0.0975 0.066 Uiso 0.370(14) 1 calc R U P A 2
H58F H 0.6961 0.5312 0.1498 0.066 Uiso 0.370(14) 1 calc R U P A 2
Si1 Si 0.70774(8) 0.87694(6) 0.84510(7) 0.0309(2) Uani 1 1 d . . . . .
Si2 Si 0.78418(11) 0.67947(9) 0.15257(8) 0.0526(4) Uani 1 1 d . . . . .
Th1 Th 1.02205(2) 0.79621(2) 0.72696(2) 0.01634(4) Uani 1 1 d . . . . .
Th2 Th 0.44852(2) 0.69891(2) 0.25224(2) 0.02267(4) Uani 1 1 d . . . . .

loop_
_atom_site_aniso_label
_atom_site_aniso_U_11
_atom_site_aniso_U_22
_atom_site_aniso_U_33
_atom_site_aniso_U_23
_atom_site_aniso_U_13
_atom_site_aniso_U_12
C1 0.035(2) 0.053(3) 0.051(3) 0.000(2) -0.012(2) -0.007(2)
C2 0.029(2) 0.0263(19) 0.036(2) -0.0048(16) -0.0015(17) -0.0044(16)
C3 0.034(2) 0.032(2) 0.042(2) 0.0028(18) 0.0082(18) -0.0055(17)
C4 0.037(2) 0.0266(19) 0.0218(18) 0.0040(15) -0.0011(16) 0.0127(16)
C5 0.069(3) 0.038(2) 0.023(2) 0.0002(17) 0.001(2) 0.003(2)
C6 0.060(3) 0.041(2) 0.027(2) 0.0166(18) 0.006(2) 0.014(2)
C7 0.048(2) 0.033(2) 0.0222(18) 0.0124(16) 0.0150(17) 0.0133(18)
C8 0.045(3) 0.053(3) 0.035(2) 0.023(2) 0.019(2) 0.009(2)
C9 0.053(3) 0.034(2) 0.032(2) -0.0027(17) 0.012(2) 0.0143(19)
C10 0.039(2) 0.0252(19) 0.035(2) 0.0025(16) 0.0135(18) 0.0126(16)
C11 0.074(3) 0.024(2) 0.075(3) -0.008(2) 0.038(3) 0.001(2)
C12 0.0213(18) 0.0234(18) 0.0296(19) 0.0104(15) 0.0074(15) 0.0047(14)
C13 0.042(2) 0.037(2) 0.043(2) 0.0213(19) 0.0130(19) 0.0179(18)
C14 0.037(2) 0.040(2) 0.029(2) 0.0131(17) 0.0122(17) 0.0035(17)
C15 0.0233(18) 0.0316(19) 0.0184(17) 0.0096(14) 0.0060(14) 0.0085(14)
C16 0.031(2) 0.032(2) 0.0178(17) 0.0055(15) 0.0026(15) 0.0043(16)
C17 0.029(2) 0.045(3) 0.062(3) 0.014(2) 0.009(2) 0.0165(19)
C18 0.0158(17) 0.034(2) 0.039(2) 0.0125(17) 0.0038(16) 0.0036(15)
C19 0.026(2) 0.057(3) 0.051(3) 0.025(2) -0.0015(19) 0.0111(19)
C20 0.0223(18) 0.0265(18) 0.0162(16) 0.0061(14) 0.0056(14) 0.0007(14)
C21 0.025(2) 0.031(2) 0.039(2) 0.0039(17) 0.0014(17) -0.0015(16)
C22 0.050(3) 0.035(2) 0.033(2) 0.0062(17) 0.0158(19) 0.0189(19)
C23 0.0243(18) 0.0206(17) 0.0293(19) 0.0030(15) 0.0037(15) 0.0005(14)
C24 0.059(3) 0.034(2) 0.033(2) 0.0116(18) 0.007(2) 0.021(2)
C25 0.0185(17) 0.0180(17) 0.036(2) 0.0028(15) 0.0002(15) 0.0017(13)
C26 0.029(2) 0.037(2) 0.045(2) 0.0146(19) -0.0047(18) 0.0065(17)
C27 0.025(2) 0.038(2) 0.099(4) 0.003(3) 0.017(2) 0.0065(18)
C28 0.037(2) 0.034(2) 0.052(3) 0.0082(19) 0.021(2) 0.0015(18)
C29 0.040(2) 0.053(3) 0.039(2) -0.009(2) 0.017(2) -0.004(2)
C30 0.086(4) 0.071(3) 0.074(3) 0.048(3) -0.026(3) -0.046(3)
C31 0.078(4) 0.065(3) 0.062(3) 0.039(3) -0.036(3) -0.049(3)
C32 0.078(4) 0.106(4) 0.091(4) 0.055(3) -0.038(3) -0.055(3)
C33 0.032(2) 0.028(2) 0.034(2) 0.0135(17) -0.0126(17) -0.0009(16)
C34 0.059(3) 0.031(2) 0.038(2) 0.0060(18) -0.015(2) -0.001(2)
C35 0.033(2) 0.039(2) 0.0269(19) 0.0167(17) 0.0029(16) 0.0056(17)
C36 0.0254(18) 0.0261(18) 0.0225(17) 0.0089(14) 0.0064(15) 0.0058(14)
C37 0.029(2) 0.0286(19) 0.0300(19) 0.0108(16) 0.0066(16) -0.0010(15)
C38 0.033(2) 0.045(2) 0.034(2) 0.0163(18) 0.0133(18) 0.0151(18)
C39 0.031(2) 0.039(2) 0.0230(18) 0.0114(16) 0.0072(16) 0.0180(16)
C40 0.051(3) 0.038(2) 0.037(2) 0.0136(19) 0.010(2) 0.015(2)
C41 0.0180(17) 0.0221(17) 0.0245(17) 0.0084(14) 0.0012(14) 0.0044(13)
C42 0.030(2) 0.032(2) 0.0252(18) 0.0126(16) 0.0047(16) 0.0121(16)
C43 0.044(2) 0.031(2) 0.045(2) 0.0091(18) 0.022(2) -0.0005(18)
C44 0.0222(18) 0.0296(19) 0.0282(19) 0.0117(15) 0.0090(15) 0.0083(14)
C45 0.031(2) 0.031(2) 0.041(2) 0.0059(17) 0.0091(18) 0.0098(16)
C46 0.0224(19) 0.043(2) 0.037(2) 0.0203(18) -0.0031(16) -0.0002(16)
C47 0.0260(19) 0.033(2) 0.0234(18) 0.0074(15) -0.0013(15) 0.0023(15)
C48 0.039(2) 0.038(2) 0.040(2) 0.0173(19) -0.0074(19) -0.0103(18)
C49 0.033(2) 0.032(2) 0.0206(18) 0.0100(15) 0.0080(16) 0.0108(16)
C50 0.053(3) 0.039(2) 0.031(2) 0.0039(18) 0.0016(19) 0.021(2)
C51 0.043(2) 0.036(2) 0.030(2) 0.0143(17) 0.0039(18) 0.0165(18)
C52 0.034(2) 0.032(2) 0.0262(19) 0.0108(16) 0.0079(16) 0.0201(16)
C53 0.032(2) 0.041(2) 0.033(2) 0.0166(18) 0.0044(17) 0.0142(17)
N1 0.0257(16) 0.0255(16) 0.0209(15) -0.0003(12) -0.0028(12) -0.0005(12)
N2 0.0343(17) 0.0279(16) 0.0179(14) 0.0069(12) 0.0058(13) 0.0066(13)
N3 0.0270(16) 0.0185(14) 0.0267(16) 0.0031(12) 0.0062(13) 0.0073(12)
N4 0.0218(15) 0.0224(14) 0.0176(14) 0.0079(11) 0.0040(11) 0.0045(11)
N5 0.0157(14) 0.0274(16) 0.0258(15) 0.0094(12) 0.0029(12) 0.0035(11)
N6 0.0197(15) 0.0219(14) 0.0224(14) 0.0053(12) 0.0022(12) 0.0012(11)
N7 0.0358(19) 0.044(2) 0.044(2) 0.0282(17) -0.0183(16) -0.0174(16)
N8 0.0239(15) 0.0239(15) 0.0232(15) 0.0095(12) -0.0007(12) 0.0011(12)
N9 0.0213(15) 0.0293(16) 0.0240(15) 0.0125(12) 0.0051(12) 0.0087(12)
N10 0.0178(14) 0.0242(15) 0.0279(15) 0.0122(12) 0.0068(12) 0.0068(11)
N11 0.0253(16) 0.0272(16) 0.0214(15) 0.0091(12) 0.0028(12) 0.0060(12)
N12 0.0314(17) 0.0299(16) 0.0206(15) 0.0108(13) 0.0045(13) 0.0138(13)
O1 0.0145(11) 0.0278(13) 0.0250(12) 0.0046(10) 0.0023(10) 0.0050(9)
O2A 0.016(2) 0.024(4) 0.018(3) 0.003(3) 0.005(2) 0.003(2)
C54A 0.020(3) 0.033(3) 0.021(3) 0.017(2) 0.007(2) 0.006(2)
C55A 0.027(4) 0.024(3) 0.029(3) 0.006(3) 0.007(3) 0.003(3)
C56B 0.029(3) 0.028(4) 0.060(5) 0.012(4) 0.015(3) 0.002(3)
C57A 0.033(4) 0.039(4) 0.075(6) 0.032(4) 0.024(4) 0.016(3)
C58A 0.033(5) 0.145(10) 0.028(4) 0.002(5) -0.003(3) -0.014(5)
O2B 0.016(3) 0.031(7) 0.024(6) 0.011(6) 0.007(3) 0.004(3)
C54B 0.021(5) 0.034(6) 0.024(5) 0.017(4) 0.004(4) 0.001(4)
C55B 0.030(7) 0.066(10) 0.033(7) -0.005(6) -0.003(5) -0.004(6)
C56A 0.026(6) 0.053(9) 0.037(7) 0.017(6) 0.010(5) 0.000(5)
C57B 0.024(7) 0.107(13) 0.048(9) 0.019(9) 0.008(6) 0.024(7)
C58B 0.047(10) 0.052(8) 0.036(7) 0.007(6) 0.016(8) 0.018(8)
Si1 0.0185(5) 0.0258(5) 0.0450(6) -0.0006(5) 0.0107(5) 0.0017(4)
Si2 0.0529(8) 0.0793(10) 0.0523(8) 0.0423(7) 0.0376(7) 0.0427(7)
Th1 0.01604(6) 0.01806(6) 0.01552(6) 0.00511(5) 0.00236(5) 0.00290(4)
Th2 0.01625(7) 0.02887(7) 0.03077(7) 0.01954(6) 0.00704(5) 0.00729(5)

loop_
_atom_type_symbol
_atom_type_description
_atom_type_scat_dispersion_real
_atom_type_scat_dispersion_imag
_atom_type_scat_source
C C 0.0033 0.0016 'International Tables Vol C Tables 4.2.6.8 and 6.1.1.4'
H H 0.0000 0.0000 'International Tables Vol C Tables 4.2.6.8 and 6.1.1.4'
N N 0.0061 0.0033 'International Tables Vol C Tables 4.2.6.8 and 6.1.1.4'
O O 0.0106 0.0060 'International Tables Vol C Tables 4.2.6.8 and 6.1.1.4'
Si Si 0.0817 0.0704 'International Tables Vol C Tables 4.2.6.8 and 6.1.1.4'
Th Th -7.2400 8.8979 'International Tables Vol C Tables 4.2.6.8 and 6.1.1.4'

loop_
_geom_angle_atom_site_label_1
_geom_angle_atom_site_label_2
_geom_angle_atom_site_label_3
_geom_angle
C2 C1 H1A 109.5
C2 C1 H1B 109.5
H1A C1 H1B 109.5
C2 C1 H1C 109.5
H1A C1 H1C 109.5
H1B C1 H1C 109.5
N1 C2 C3 107.6(3)
N1 C2 C1 112.3(3)
C3 C2 C1 109.8(4)
N1 C2 H2 109.0
C3 C2 H2 109.0
C1 C2 H2 109.0
C2 C3 H3A 109.5
C2 C3 H3B 109.5
H3A C3 H3B 109.5
C2 C3 H3C 109.5
H3A C3 H3C 109.5
H3B C3 H3C 109.5
N1 C4 N2 114.2(3)
N1 C4 C5 122.7(4)
N2 C4 C5 123.1(3)
N1 C4 Th1 56.19(18)
N2 C4 Th1 58.43(17)
C5 C4 Th1 172.3(3)
C4 C5 H5A 109.5
C4 C5 H5B 109.5
H5A C5 H5B 109.5
C4 C5 H5C 109.5
H5A C5 H5C 109.5
H5B C5 H5C 109.5
C7 C6 H6A 109.5
C7 C6 H6B 109.5
H6A C6 H6B 109.5
C7 C6 H6C 109.5
H6A C6 H6C 109.5
H6B C6 H6C 109.5
N2 C7 C8 109.2(3)
N2 C7 C6 111.6(3)
C8 C7 C6 110.0(3)
N2 C7 H7 108.7
C8 C7 H7 108.7
C6 C7 H7 108.7
C7 C8 H8A 109.5
C7 C8 H8B 109.5
H8A C8 H8B 109.5
C7 C8 H8C 109.5
H8A C8 H8C 109.5
H8B C8 H8C 109.5
C10 C9 H9A 109.5
C10 C9 H9B 109.5
H9A C9 H9B 109.5
C10 C9 H9C 109.5
H9A C9 H9C 109.5
H9B C9 H9C 109.5
N3 C10 C9 109.4(3)
N3 C10 C11 111.3(3)
C9 C10 C11 110.3(4)
N3 C10 H10 108.6
C9 C10 H10 108.6
C11 C10 H10 108.6
C10 C11 H11A 109.5
C10 C11 H11B 109.5
H11A C11 H11B 109.5
C10 C11 H11C 109.5
H11A C11 H11C 109.5
H11B C11 H11C 109.5
N3 C12 N4 114.2(3)
N3 C12 C13 124.0(3)
N4 C12 C13 121.7(3)
N3 C12 Th1 59.64(17)
N4 C12 Th1 55.21(16)
C13 C12 Th1 171.0(3)
C12 C13 H13A 109.5
C12 C13 H13B 109.5
H13A C13 H13B 109.5
C12 C13 H13C 109.5
H13A C13 H13C 109.5
H13B C13 H13C 109.5
C15 C14 H14A 109.5
C15 C14 H14B 109.5
H14A C14 H14B 109.5
C15 C14 H14C 109.5
H14A C14 H14C 109.5
H14B C14 H14C 109.5
N4 C15 C16 107.6(3)
N4 C15 C14 111.8(3)
C16 C15 C14 110.7(3)
N4 C15 H15 108.9
C16 C15 H15 108.9
C14 C15 H15 108.9
C15 C16 H16A 109.5
C15 C16 H16B 109.5
H16A C16 H16B 109.5
C15 C16 H16C 109.5
H16A C16 H16C 109.5
H16B C16 H16C 109.5
C18 C17 H17A 109.5
C18 C17 H17B 109.5
H17A C17 H17B 109.5
C18 C17 H17C 109.5
H17A C17 H17C 109.5
H17B C17 H17C 109.5
N5 C18 C17 110.2(3)
N5 C18 C19 111.5(3)
C17 C18 C19 110.4(3)
N5 C18 H18 108.2
C17 C18 H18 108.2
C19 C18 H18 108.2
C18 C19 H19A 109.5
C18 C19 H19B 109.5
H19A C19 H19B 109.5
C18 C19 H19C 109.5
H19A C19 H19C 109.5
H19B C19 H19C 109.5
N5 C20 N6 114.5(3)
N5 C20 C21 123.7(3)
N6 C20 C21 121.8(3)
N5 C20 Th1 59.25(17)
N6 C20 Th1 56.51(17)
C21 C20 Th1 168.6(2)
C20 C21 H21A 109.5
C20 C21 H21B 109.5
H21A C21 H21B 109.5
C20 C21 H21C 109.5
H21A C21 H21C 109.5
H21B C21 H21C 109.5
C23 C22 H22A 109.5
C23 C22 H22B 109.5
H22A C22 H22B 109.5
C23 C22 H22C 109.5
H22A C22 H22C 109.5
H22B C22 H22C 109.5
N6 C23 C22 111.3(3)
N6 C23 C24 108.9(3)
C22 C23 C24 110.0(3)
N6 C23 H23 108.9
C22 C23 H23 108.9
C24 C23 H23 108.9
C23 C24 H24A 109.5
C23 C24 H24B 109.5
H24A C24 H24B 109.5
C23 C24 H24C 109.5
H24A C24 H24C 109.5
H24B C24 H24C 109.5
C26 C25 O1 121.1(3)
C26 C25 Si1 122.6(3)
O1 C25 Si1 116.3(3)
C25 C26 H26A 120.0
C25 C26 H26B 120.0
H26A C26 H26B 120.0
Si1 C27 H27A 109.5
Si1 C27 H27B 109.5
H27A C27 H27B 109.5
Si1 C27 H27C 109.5
H27A C27 H27C 109.5
H27B C27 H27C 109.5
Si1 C28 H28A 109.5
Si1 C28 H28B 109.5
H28A C28 H28B 109.5
Si1 C28 H28C 109.5
H28A C28 H28C 109.5
H28B C28 H28C 109.5
Si1 C29 H29A 109.5
Si1 C29 H29B 109.5
H29A C29 H29B 109.5
Si1 C29 H29C 109.5
H29A C29 H29C 109.5
H29B C29 H29C 109.5
C31 C30 H30A 109.5
C31 C30 H30B 109.5
H30A C30 H30B 109.5
C31 C30 H30C 109.5
H30A C30 H30C 109.5
H30B C30 H30C 109.5
N7 C31 C30 107.8(4)
N7 C31 C32 110.3(4)
C30 C31 C32 110.4(5)
N7 C31 H31 109.5
C30 C31 H31 109.5
C32 C31 H31 109.5
C31 C32 H32A 109.5
C31 C32 H32B 109.5
H32A C32 H32B 109.5
C31 C32 H32C 109.5
H32A C32 H32C 109.5
H32B C32 H32C 109.5
N8 C33 N7 114.2(3)
N8 C33 C34 123.3(4)
N7 C33 C34 122.4(3)
N8 C33 Th2 58.56(19)
N7 C33 Th2 56.1(2)
C34 C33 Th2 172.5(3)
C33 C34 H34A 109.5
C33 C34 H34B 109.5
H34A C34 H34B 109.5
C33 C34 H34C 109.5
H34A C34 H34C 109.5
H34B C34 H34C 109.5
C36 C35 H35A 109.5
C36 C35 H35B 109.5
H35A C35 H35B 109.5
C36 C35 H35C 109.5
H35A C35 H35C 109.5
H35B C35 H35C 109.5
N8 C36 C37 108.8(3)
N8 C36 C35 112.6(3)
C37 C36 C35 109.4(3)
N8 C36 H36 108.7
C37 C36 H36 108.7
C35 C36 H36 108.7
C36 C37 H37A 109.5
C36 C37 H37B 109.5
H37A C37 H37B 109.5
C36 C37 H37C 109.5
H37A C37 H37C 109.5
H37B C37 H37C 109.5
C39 C38 H38A 109.5
C39 C38 H38B 109.5
H38A C38 H38B 109.5
C39 C38 H38C 109.5
H38A C38 H38C 109.5
H38B C38 H38C 109.5
N9 C39 C40 111.3(3)
N9 C39 C38 109.6(3)
C40 C39 C38 110.7(3)
N9 C39 H39 108.4
C40 C39 H39 108.4
C38 C39 H39 108.4
C39 C40 H40A 109.5
C39 C40 H40B 109.5
H40A C40 H40B 109.5
C39 C40 H40C 109.5
H40A C40 H40C 109.5
H40B C40 H40C 109.5
N9 C41 N10 114.6(3)
N9 C41 C42 122.3(3)
N10 C41 C42 123.1(3)
N9 C41 Th2 58.38(17)
N10 C41 Th2 56.41(16)
C42 C41 Th2 177.4(2)
C41 C42 H42A 109.5
C41 C42 H42B 109.5
H42A C42 H42B 109.5
C41 C42 H42C 109.5
H42A C42 H42C 109.5
H42B C42 H42C 109.5
C44 C43 H43A 109.5
C44 C43 H43B 109.5
H43A C43 H43B 109.5
C44 C43 H43C 109.5
H43A C43 H43C 109.5
H43B C43 H43C 109.5
N10 C44 C45 109.4(3)
N10 C44 C43 110.9(3)
C45 C44 C43 110.9(3)
N10 C44 H44 108.5
C45 C44 H44 108.5
C43 C44 H44 108.5
C44 C45 H45A 109.5
C44 C45 H45B 109.5
H45A C45 H45B 109.5
C44 C45 H45C 109.5
H45A C45 H45C 109.5
H45B C45 H45C 109.5
C47 C46 H46A 109.5
C47 C46 H46B 109.5
H46A C46 H46B 109.5
C47 C46 H46C 109.5
H46A C46 H46C 109.5
H46B C46 H46C 109.5
N11 C47 C46 111.0(3)
N11 C47 C48 110.7(3)
C46 C47 C48 109.2(3)
N11 C47 H47 108.6
C46 C47 H47 108.6
C48 C47 H47 108.6
C47 C48 H48A 109.5
C47 C48 H48B 109.5
H48A C48 H48B 109.5
C47 C48 H48C 109.5
H48A C48 H48C 109.5
H48B C48 H48C 109.5
N12 C49 N11 113.6(3)
N12 C49 C50 123.7(3)
N11 C49 C50 122.7(3)
N12 C49 Th2 57.20(18)
N11 C49 Th2 59.59(18)
C50 C49 Th2 161.3(3)
C49 C50 H50A 109.5
C49 C50 H50B 109.5
H50A C50 H50B 109.5
C49 C50 H50C 109.5
H50A C50 H50C 109.5
H50B C50 H50C 109.5
C52 C51 H51A 109.5
C52 C51 H51B 109.5
H51A C51 H51B 109.5
C52 C51 H51C 109.5
H51A C51 H51C 109.5
H51B C51 H51C 109.5
N12 C52 C53 108.2(3)
N12 C52 C51 111.5(3)
C53 C52 C51 110.3(3)
N12 C52 H52 108.9
C53 C52 H52 108.9
C51 C52 H52 108.9
C52 C53 H53A 109.5
C52 C53 H53B 109.5
H53A C53 H53B 109.5
C52 C53 H53C 109.5
H53A C53 H53C 109.5
H53B C53 H53C 109.5
C4 N1 C2 124.8(3)
C4 N1 Th1 97.2(2)
C2 N1 Th1 136.5(2)
C4 N2 C7 121.1(3)
C4 N2 Th1 94.5(2)
C7 N2 Th1 144.3(2)
C12 N3 C10 121.0(3)
C12 N3 Th1 93.8(2)
C10 N3 Th1 145.0(2)
C12 N4 C15 124.3(3)
C12 N4 Th1 98.3(2)
C15 N4 Th1 135.6(2)
C20 N5 C18 119.8(3)
C20 N5 Th1 94.1(2)
C18 N5 Th1 144.3(2)
C20 N6 C23 121.3(3)
C20 N6 Th1 96.8(2)
C23 N6 Th1 140.9(2)
C33 N7 C31 122.0(4)
C33 N7 Th2 97.1(2)
C31 N7 Th2 139.1(3)
C33 N8 C36 122.2(3)
C33 N8 Th2 95.0(2)
C36 N8 Th2 142.4(2)
C41 N9 C39 120.1(3)
C41 N9 Th2 95.0(2)
C39 N9 Th2 144.4(2)
C41 N10 C44 121.7(3)
C41 N10 Th2 96.9(2)
C44 N10 Th2 141.4(2)
C49 N11 C47 119.5(3)
C49 N11 Th2 93.2(2)
C47 N11 Th2 145.8(2)
C49 N12 C52 122.9(3)
C49 N12 Th2 95.8(2)
C52 N12 Th2 136.6(2)
C25 O1 Th1 151.8(2)
C54A O2A Th2 156.6(6)
C55A C54A O2A 122.4(6)
C55A C54A Si2 119.6(5)
O2A C54A Si2 117.8(5)
C54A C55A H55A 120.0
C54A C55A H55B 120.0
H55A C55A H55B 120.0
Si2 C56B H56A 109.5
Si2 C56B H56B 109.5
H56A C56B H56B 109.5
Si2 C56B H56C 109.5
H56A C56B H56C 109.5
H56B C56B H56C 109.5
Si2 C57A H57A 109.5
Si2 C57A H57B 109.5
H57A C57A H57B 109.5
Si2 C57A H57C 109.5
H57A C57A H57C 109.5
H57B C57A H57C 109.5
Si2 C58A H58A 109.5
Si2 C58A H58B 109.5
H58A C58A H58B 109.5
Si2 C58A H58C 109.5
H58A C58A H58C 109.5
H58B C58A H58C 109.5
C54B O2B Th2 169.5(7)
C55B C54B O2B 123.0(12)
C55B C54B Si2 109.7(8)
O2B C54B Si2 127.2(9)
C54B C55B H55C 120.0
C54B C55B H55D 120.0
H55C C55B H55D 120.0
Si2 C56A H56D 109.5
Si2 C56A H56E 109.5
H56D C56A H56E 109.5
Si2 C56A H56F 109.5
H56D C56A H56F 109.5
H56E C56A H56F 109.5
Si2 C57B H57D 109.5
Si2 C57B H57E 109.5
H57D C57B H57E 109.5
Si2 C57B H57F 109.5
H57D C57B H57F 109.5
H57E C57B H57F 109.5
Si2 C58B H58D 109.5
Si2 C58B H58E 109.5
H58D C58B H58E 109.5
Si2 C58B H58F 109.5
H58D C58B H58F 109.5
H58E C58B H58F 109.5
C29 Si1 C28 108.5(2)
C29 Si1 C27 109.8(2)
C28 Si1 C27 109.1(2)
C29 Si1 C25 110.60(18)
C28 Si1 C25 109.76(17)
C27 Si1 C25 109.1(2)
C57B Si2 C54B 125.8(7)
C54A Si2 C57A 117.5(3)
C54A Si2 C56B 112.4(3)
C57A Si2 C56B 108.3(3)
C57B Si2 C56A 113.3(6)
C54B Si2 C56A 113.0(5)
C54A Si2 C58A 108.3(3)
C57A Si2 C58A 105.1(5)
C56B Si2 C58A 104.1(4)
C57B Si2 C58B 101.4(8)
C54B Si2 C58B 100.5(5)
C56A Si2 C58B 95.9(6)
O1 Th1 N1 82.79(9)
O1 Th1 N4 92.61(9)
N1 Th1 N4 115.03(10)
O1 Th1 N6 85.32(9)
N1 Th1 N6 133.07(9)
N4 Th1 N6 110.72(9)
O1 Th1 N2 110.75(9)
N1 Th1 N2 53.54(10)
N4 Th1 N2 150.37(9)
N6 Th1 N2 89.81(9)
O1 Th1 N5 132.34(9)
N1 Th1 N5 141.27(9)
N4 Th1 N5 83.49(9)
N6 Th1 N5 53.04(9)
N2 Th1 N5 93.09(9)
O1 Th1 N3 128.89(9)
N1 Th1 N3 81.26(10)
N4 Th1 N3 52.86(9)
N6 Th1 N3 137.87(9)
N2 Th1 N3 97.56(9)
N5 Th1 N3 85.07(9)
O1 Th1 C4 98.96(9)
N1 Th1 C4 26.58(10)
N4 Th1 C4 134.73(10)
N6 Th1 C4 113.74(10)
N2 Th1 C4 27.10(10)
N5 Th1 C4 117.22(10)
N3 Th1 C4 87.31(9)
O1 Th1 C20 107.80(9)
N1 Th1 C20 148.15(9)
N4 Th1 C20 94.84(9)
N6 Th1 C20 26.73(9)
N2 Th1 C20 94.99(9)
N5 Th1 C20 26.70(9)
N3 Th1 C20 111.14(10)
C4 Th1 C20 122.09(10)
O1 Th1 C12 113.70(9)
N1 Th1 C12 100.52(10)
N4 Th1 C12 26.47(9)
N6 Th1 C12 125.71(9)
N2 Th1 C12 123.90(9)
N5 Th1 C12 81.26(9)
N3 Th1 C12 26.58(9)
C4 Th1 C12 112.54(10)
C20 Th1 C12 102.14(10)
O2B Th2 N12 92.1(3)
O2A Th2 N12 78.06(18)
O2B Th2 N7 80.9(4)
O2A Th2 N7 102.6(3)
N12 Th2 N7 119.39(10)
O2B Th2 N10 86.62(18)
O2A Th2 N10 83.02(12)
N12 Th2 N10 130.03(9)
N7 Th2 N10 109.69(10)
O2B Th2 N11 123.0(4)
O2A Th2 N11 101.0(2)
N12 Th2 N11 53.23(9)
N7 Th2 N11 152.72(10)
N10 Th2 N11 86.57(9)
O2B Th2 N9 128.7(2)
O2A Th2 N9 134.76(12)
N12 Th2 N9 137.11(10)
N7 Th2 N9 84.30(11)
N10 Th2 N9 53.28(9)
N11 Th2 N9 88.77(9)
O2B Th2 N8 121.1(3)
O2A Th2 N8 134.48(16)
N12 Th2 N8 83.23(9)
N7 Th2 N8 53.05(10)
N10 Th2 N8 138.12(9)
N11 Th2 N8 100.17(9)
N9 Th2 N8 85.34(9)
O2B Th2 C49 104.5(4)
O2A Th2 C49 84.5(2)
N12 Th2 C49 27.00(10)
N7 Th2 C49 144.12(10)
N10 Th2 C49 106.05(9)
N11 Th2 C49 27.25(9)
N9 Th2 C49 115.63(10)
N8 Th2 C49 96.98(9)
O2B Th2 C41 107.62(18)
O2A Th2 C41 108.71(12)
N12 Th2 C41 141.75(9)
N7 Th2 C41 96.37(10)
N10 Th2 C41 26.70(9)
N11 Th2 C41 88.83(9)
N9 Th2 C41 26.65(9)
N8 Th2 C41 111.56(9)
C49 Th2 C41 114.79(10)
O2B Th2 C33 103.0(4)
O2A Th2 C33 122.6(2)
N12 Th2 C33 103.36(9)
N7 Th2 C33 26.79(10)
N10 Th2 C33 125.60(10)
N11 Th2 C33 126.07(10)
N9 Th2 C33 82.16(10)
N8 Th2 C33 26.40(9)
C49 Th2 C33 122.06(10)
C41 Th2 C33 103.60(10)

loop_
_geom_bond_atom_site_label_1
_geom_bond_atom_site_label_2
_geom_bond_distance
C1 C2 1.524(6)
C1 H1A 0.9800
C1 H1B 0.9800
C1 H1C 0.9800
C2 N1 1.466(5)
C2 C3 1.520(6)
C2 H2 1.0000
C3 H3A 0.9800
C3 H3B 0.9800
C3 H3C 0.9800
C4 N1 1.324(5)
C4 N2 1.341(5)
C4 C5 1.508(5)
C4 Th1 2.936(4)
C5 H5A 0.9800
C5 H5B 0.9800
C5 H5C 0.9800
C6 C7 1.528(5)
C6 H6A 0.9800
C6 H6B 0.9800
C6 H6C 0.9800
C7 N2 1.464(4)
C7 C8 1.512(6)
C7 H7 1.0000
C8 H8A 0.9800
C8 H8B 0.9800
C8 H8C 0.9800
C9 C10 1.514(5)
C9 H9A 0.9800
C9 H9B 0.9800
C9 H9C 0.9800
C10 N3 1.466(4)
C10 C11 1.526(6)
C10 H10 1.0000
C11 H11A 0.9800
C11 H11B 0.9800
C11 H11C 0.9800
C12 N3 1.329(4)
C12 N4 1.335(4)
C12 C13 1.515(5)
C12 Th1 2.963(3)
C13 H13A 0.9800
C13 H13B 0.9800
C13 H13C 0.9800
C14 C15 1.523(5)
C14 H14A 0.9800
C14 H14B 0.9800
C14 H14C 0.9800
C15 N4 1.456(4)
C15 C16 1.520(5)
C15 H15 1.0000
C16 H16A 0.9800
C16 H16B 0.9800
C16 H16C 0.9800
C17 C18 1.505(6)
C17 H17A 0.9800
C17 H17B 0.9800
C17 H17C 0.9800
C18 N5 1.466(4)
C18 C19 1.523(5)
C18 H18 1.0000
C19 H19A 0.9800
C19 H19B 0.9800
C19 H19C 0.9800
C20 N5 1.330(4)
C20 N6 1.338(4)
C20 C21 1.503(5)
C20 Th1 2.953(3)
C21 H21A 0.9800
C21 H21B 0.9800
C21 H21C 0.9800
C22 C23 1.520(5)
C22 H22A 0.9800
C22 H22B 0.9800
C22 H22C 0.9800
C23 N6 1.465(4)
C23 C24 1.525(5)
C23 H23 1.0000
C24 H24A 0.9800
C24 H24B 0.9800
C24 H24C 0.9800
C25 C26 1.338(5)
C25 O1 1.359(4)
C25 Si1 1.874(4)
C26 H26A 0.9500
C26 H26B 0.9500
C27 Si1 1.869(4)
C27 H27A 0.9800
C27 H27B 0.9800
C27 H27C 0.9800
C28 Si1 1.865(4)
C28 H28A 0.9800
C28 H28B 0.9800
C28 H28C 0.9800
C29 Si1 1.854(4)
C29 H29A 0.9800
C29 H29B 0.9800
C29 H29C 0.9800
C30 C31 1.524(7)
C30 H30A 0.9800
C30 H30B 0.9800
C30 H30C 0.9800
C31 N7 1.463(5)
C31 C32 1.546(7)
C31 H31 1.0000
C32 H32A 0.9800
C32 H32B 0.9800
C32 H32C 0.9800
C33 N8 1.322(5)
C33 N7 1.345(5)
C33 C34 1.510(6)
C33 Th2 2.961(4)
C34 H34A 0.9800
C34 H34B 0.9800
C34 H34C 0.9800
C35 C36 1.525(5)
C35 H35A 0.9800
C35 H35B 0.9800
C35 H35C 0.9800
C36 N8 1.469(4)
C36 C37 1.516(5)
C36 H36 1.0000
C37 H37A 0.9800
C37 H37B 0.9800
C37 H37C 0.9800
C38 C39 1.516(5)
C38 H38A 0.9800
C38 H38B 0.9800
C38 H38C 0.9800
C39 N9 1.466(4)
C39 C40 1.513(6)
C39 H39 1.0000
C40 H40A 0.9800
C40 H40B 0.9800
C40 H40C 0.9800
C41 N9 1.331(4)
C41 N10 1.338(4)
C41 C42 1.514(4)
C41 Th2 2.956(3)
C42 H42A 0.9800
C42 H42B 0.9800
C42 H42C 0.9800
C43 C44 1.525(5)
C43 H43A 0.9800
C43 H43B 0.9800
C43 H43C 0.9800
C44 N10 1.466(4)
C44 C45 1.522(5)
C44 H44 1.0000
C45 H45A 0.9800
C45 H45B 0.9800
C45 H45C 0.9800
C46 C47 1.520(5)
C46 H46A 0.9800
C46 H46B 0.9800
C46 H46C 0.9800
C47 N11 1.462(4)
C47 C48 1.523(5)
C47 H47 1.0000
C48 H48A 0.9800
C48 H48B 0.9800
C48 H48C 0.9800
C49 N12 1.332(5)
C49 N11 1.339(4)
C49 C50 1.506(5)
C49 Th2 2.919(4)
C50 H50A 0.9800
C50 H50B 0.9800
C50 H50C 0.9800
C51 C52 1.522(5)
C51 H51A 0.9800
C51 H51B 0.9800
C51 H51C 0.9800
C52 N12 1.466(4)
C52 C53 1.518(5)
C52 H52 1.0000
C53 H53A 0.9800
C53 H53B 0.9800
C53 H53C 0.9800
N1 Th1 2.459(3)
N2 Th1 2.509(3)
N3 Th1 2.562(3)
N4 Th1 2.459(3)
N5 Th1 2.544(3)
N6 Th1 2.480(3)
N7 Th2 2.478(3)
N8 Th2 2.536(3)
N9 Th2 2.526(3)
N10 Th2 2.480(3)
N11 Th2 2.521(3)
N12 Th2 2.466(3)
O1 Th1 2.216(2)
O2A C54A 1.360(8)
O2A Th2 2.261(4)
C54A C55A 1.332(9)
C54A Si2 1.760(5)
C55A H55A 0.9500
C55A H55B 0.9500
C56B Si2 1.889(6)
C56B H56A 0.9800
C56B H56B 0.9800
C56B H56C 0.9800
C57A Si2 1.846(7)
C57A H57A 0.9800
C57A H57B 0.9800
C57A H57C 0.9800
C58A Si2 1.986(7)
C58A H58A 0.9800
C58A H58B 0.9800
C58A H58C 0.9800
O2B C54B 1.367(11)
O2B Th2 2.212(6)
C54B C55B 1.315(15)
C54B Si2 1.764(10)
C55B H55C 0.9500
C55B H55D 0.9500
C56A Si2 1.937(11)
C56A H56D 0.9800
C56A H56E 0.9800
C56A H56F 0.9800
C57B Si2 1.674(12)
C57B H57D 0.9800
C57B H57E 0.9800
C57B H57F 0.9800
C58B Si2 2.192(17)
C58B H58D 0.9800
C58B H58E 0.9800
C58B H58F 0.9800
